data_1573456
loop_
_publ_author_name
'Sharangi, Sanhati'
'Chakraborty, Barsha'
'Jha, Raushan Kumar'
'Mandal, Swarnadeep'
'Koner, Apurba Lal'
'Kumar, Sangit'

_publ_section_title
;
 Regio- and diastereoselective synthesis of cyclobutylated phenothiazines
 via [2 + 2] photocycloaddition: demonstrating wavelength-gated
 cycloreversion inside live cells
;
_journal_name_full 'Chemical Science'
_journal_paper_doi 10.1039/D4SC07817A
_journal_year 2025
_chemical_formula_moiety 'C28 H19 N O S'
_chemical_formula_sum 'C28 H19 N O S'
_chemical_formula_weight 417.50
_space_group_crystal_system monoclinic
_space_group_IT_number 14
_space_group_name_Hall '-P 2ybc'
_space_group_name_H-M_alt 'P 1 21/c 1'
_atom_sites_solution_hydrogens geom
_audit_creation_date 2024-01-19
_audit_creation_method
;
# end Validation Reply Form

Olex2 1.5
(compiled 2023.03.06 svn.rbb2c1857 for OlexSys, GUI svn.r6748)
;
_audit_update_record
;
2024-11-18 deposited with the CCDC.	2024-12-05 downloaded from the CCDC.
;
_cell_angle_alpha 90
_cell_angle_beta 105.313(7)
_cell_angle_gamma 90
_cell_formula_units_Z 4
_cell_length_a 20.812(7)
_cell_length_b 7.486(3)
_cell_length_c 13.413(4)
_cell_measurement_reflns_used 500
_cell_measurement_temperature 110.00
_cell_measurement_theta_max 23.00
_cell_measurement_theta_min 3.14
_cell_volume 2015.5(12)
_computing_cell_refinement 'SAINT V8.40B (?, 2016)'
_computing_data_collection 'Bruker APEX2'
_computing_data_reduction 'SAINT V8.40B (?, 2016)'
_computing_molecular_graphics 'Olex2 1.5 (Dolomanov et al., 2009)'
_computing_publication_material 'Olex2 1.5 (Dolomanov et al., 2009)'
_computing_structure_refinement 'SHELXL 2018/1 (Sheldrick, 2015)'
_computing_structure_solution 'SHELXT 2018/2 (Sheldrick, 2018)'
_diffrn_ambient_temperature 110.00
_diffrn_measured_fraction_theta_full 0.946
_diffrn_measured_fraction_theta_max 0.781
_diffrn_measurement_device_type 'Bruker APEX-II CCD'
_diffrn_measurement_method '\f and \w scans'
_diffrn_radiation_type MoK\a
_diffrn_radiation_wavelength 0.71073
_diffrn_reflns_av_R_equivalents 0.1749
_diffrn_reflns_av_unetI/netI 0.2108
_diffrn_reflns_Laue_measured_fraction_full 0.946
_diffrn_reflns_Laue_measured_fraction_max 0.781
_diffrn_reflns_limit_h_max 28
_diffrn_reflns_limit_h_min -28
_diffrn_reflns_limit_k_max 9
_diffrn_reflns_limit_k_min -9
_diffrn_reflns_limit_l_max 15
_diffrn_reflns_limit_l_min -17
_diffrn_reflns_number 13296
_diffrn_reflns_point_group_measured_fraction_full 0.946
_diffrn_reflns_point_group_measured_fraction_max 0.781
_diffrn_reflns_theta_full 25.242
_diffrn_reflns_theta_max 29.682
_diffrn_reflns_theta_min 3.144
_diffrn_source_current 0.0
_diffrn_source_power 0.0
_diffrn_source_voltage 0.0
_diffrn_standards_number 0
_exptl_absorpt_coefficient_mu 0.182
_exptl_absorpt_correction_T_max 0.7460
_exptl_absorpt_correction_T_min 0.6987
_exptl_absorpt_correction_type none
_exptl_absorpt_process_details
;
SADABS-2016/2 (Bruker,2016/2) was used for absorption correction.
wR2(int) was 0.1470 before and 0.0591 after correction.
The Ratio of minimum to maximum transmission is 0.9366.
The \l/2 correction factor is Not present.
;
_exptl_crystal_colour yellow
_exptl_crystal_density_diffrn 1.376
_exptl_crystal_description rod
_exptl_crystal_F_000 872
_exptl_crystal_size_max 0.20
_exptl_crystal_size_mid 0.12
_exptl_crystal_size_min 0.08
_refine_diff_density_max 0.556
_refine_diff_density_min -0.472
_refine_diff_density_rms 0.087
_refine_ls_extinction_coef 0.040(8)
_refine_ls_extinction_expression Fc^*^=kFc[1+0.001xFc^2^\l^3^/sin(2\q)]^-1/4^
_refine_ls_extinction_method 'SHELXL-2018/1 (Sheldrick 2018)'
_refine_ls_goodness_of_fit_ref 1.024
_refine_ls_hydrogen_treatment constr
_refine_ls_matrix_type full
_refine_ls_number_parameters 281
_refine_ls_number_reflns 4465
_refine_ls_number_restraints 0
_refine_ls_restrained_S_all 1.024
_refine_ls_R_factor_all 0.1384
_refine_ls_R_factor_gt 0.0915
_refine_ls_shift/su_max 0.000
_refine_ls_shift/su_mean 0.000
_refine_ls_structure_factor_coef Fsqd
_refine_ls_weighting_details 'w=1/[\s^2^(Fo^2^)] where P=(Fo^2^+2Fc^2^)/3'
_refine_ls_weighting_scheme calc
_refine_ls_wR_factor_gt 0.2075
_refine_ls_wR_factor_ref 0.2539
_reflns_Friedel_coverage 0.000
_reflns_number_gt 2697
_reflns_number_total 4465
_reflns_threshold_expression 'I > 2\s(I)'
_cod_data_source_file d4sc07817a4.cif
_cod_data_source_block 2ad
_cod_original_cell_volume 2015.5(11)
_cod_database_code 1573456
_shelx_shelxl_version_number 2018/1
_shelx_space_group_comment
;
The symmetry employed for this shelxl refinement is uniquely defined
by the following loop, which should always be used as a source of
symmetry information in preference to the above space-group names.
They are only intended as comments.
;
_olex2_refinement_description
;
1.a Ternary CH refined with riding coordinates:
 C22(H22), C2(H2)
1.b Secondary CH2 refined with riding coordinates:
 C21(H21A,H21B)
1.c Aromatic/amide H refined with riding coordinates:
 C9(H9), C16(H16), C19(H19), C13(H13), C10(H10), C11(H11), C28(H28), C8(H8),
 C17(H17), C6(H6), C24(H24), C27(H27), C18(H18), C26(H26), C25(H25)
;
_olex2_submission_special_instructions 'No special instructions were received'

loop_
_space_group_symop_operation_xyz
'x, y, z'
'-x, y+1/2, -z+1/2'
'-x, -y, -z'
'x, -y-1/2, z-1/2'

loop_
_atom_site_label
_atom_site_type_symbol
_atom_site_fract_x
_atom_site_fract_y
_atom_site_fract_z
_atom_site_U_iso_or_equiv
_atom_site_adp_type
_atom_site_occupancy
_atom_site_site_symmetry_order
_atom_site_calc_flag
_atom_site_refinement_flags_posn
_atom_site_refinement_flags_adp
_atom_site_refinement_flags_occupancy
_atom_site_disorder_assembly
_atom_site_disorder_group
S1 S 0.20956(5) 0.21668(13) 0.60232(8) 0.0247(3) Uani 1 1 d . . . . .
O1 O 0.39731(14) 0.4542(4) 0.4589(2) 0.0301(7) Uani 1 1 d . . . . .
N1 N 0.29230(17) 0.4294(4) 0.7887(3) 0.0260(8) Uani 1 1 d . . . . .
C4 C 0.3150(2) 0.4031(5) 0.7084(3) 0.0243(9) Uani 1 1 d . . . . .
C3 C 0.27148(19) 0.3847(5) 0.6002(3) 0.0232(8) Uani 1 1 d . . . . .
C20 C 0.1800(2) 0.3121(5) 0.7018(3) 0.0254(9) Uani 1 1 d . . . . .
C9 C 0.6107(2) 0.3845(5) 0.9595(3) 0.0284(9) Uani 1 1 d . . . . .
H9 H 0.639083 0.374420 1.027516 0.034 Uiso 1 1 calc R U . . .
C14 C 0.4174(2) 0.4101(5) 0.6395(3) 0.0242(9) Uani 1 1 d . . . . .
C22 C 0.2415(2) 0.5603(5) 0.5392(3) 0.0243(9) Uani 1 1 d . . . . .
H22 H 0.274660 0.658598 0.562270 0.029 Uiso 1 1 calc R U . . .
C15 C 0.22354(19) 0.4141(5) 0.7787(3) 0.0243(9) Uani 1 1 d . . . . .
C5 C 0.3882(2) 0.3954(5) 0.7250(3) 0.0240(9) Uani 1 1 d . . . . .
C12 C 0.5279(2) 0.4101(5) 0.7571(3) 0.0247(9) Uani 1 1 d . . . . .
C16 C 0.1982(2) 0.4954(6) 0.8542(3) 0.0272(9) Uani 1 1 d . . . . .
H16 H 0.226809 0.567096 0.905721 0.033 Uiso 1 1 calc R U . . .
C19 C 0.1140(2) 0.2879(5) 0.7034(3) 0.0284(9) Uani 1 1 d . . . . .
H19 H 0.085082 0.216515 0.652170 0.034 Uiso 1 1 calc R U . . .
C23 C 0.1741(2) 0.6310(5) 0.5412(3) 0.0276(9) Uani 1 1 d . . . . .
C1 C 0.3752(2) 0.4105(5) 0.5317(3) 0.0235(9) Uani 1 1 d . . . . .
C13 C 0.4855(2) 0.4207(5) 0.6573(3) 0.0256(9) Uani 1 1 d . . . . .
H13 H 0.504093 0.435511 0.600353 0.031 Uiso 1 1 calc R U . . .
C2 C 0.3041(2) 0.3469(5) 0.5113(3) 0.0259(9) Uani 1 1 d . . . . .
H2 H 0.298156 0.220382 0.486638 0.031 Uiso 1 1 calc R U . . .
C21 C 0.2540(2) 0.4768(6) 0.4408(3) 0.0291(9) Uani 1 1 d . . . . .
H21A H 0.274635 0.559646 0.400710 0.035 Uiso 1 1 calc R U . . .
H21B H 0.214459 0.417075 0.395653 0.035 Uiso 1 1 calc R U . . .
C10 C 0.6381(2) 0.4185(5) 0.8751(3) 0.0271(9) Uani 1 1 d . . . . .
H10 H 0.684792 0.434686 0.887387 0.033 Uiso 1 1 calc R U . . .
C7 C 0.4996(2) 0.3835(5) 0.8418(3) 0.0248(9) Uani 1 1 d . . . . .
C11 C 0.5982(2) 0.4283(5) 0.7760(3) 0.0270(9) Uani 1 1 d . . . . .
H11 H 0.617382 0.447166 0.720034 0.032 Uiso 1 1 calc R U . . .
C28 C 0.1692(2) 0.7472(5) 0.6198(3) 0.0298(10) Uani 1 1 d . . . . .
H28 H 0.208310 0.785455 0.669584 0.036 Uiso 1 1 calc R U . . .
C8 C 0.5433(2) 0.3664(5) 0.9425(3) 0.0269(9) Uani 1 1 d . . . . .
H8 H 0.525319 0.341823 0.999159 0.032 Uiso 1 1 calc R U . . .
C17 C 0.1326(2) 0.4735(6) 0.8553(3) 0.0288(9) Uani 1 1 d . . . . .
H17 H 0.116082 0.529763 0.907090 0.035 Uiso 1 1 calc R U . . .
C6 C 0.4302(2) 0.3794(5) 0.8228(3) 0.0254(9) Uani 1 1 d . . . . .
H6 H 0.411377 0.365003 0.879591 0.031 Uiso 1 1 calc R U . . .
C24 C 0.1165(2) 0.5791(6) 0.4671(3) 0.0292(10) Uani 1 1 d . . . . .
H24 H 0.119506 0.499256 0.413483 0.035 Uiso 1 1 calc R U . . .
C27 C 0.1068(2) 0.8073(6) 0.6254(4) 0.0354(10) Uani 1 1 d . . . . .
H27 H 0.103482 0.882311 0.680960 0.042 Uiso 1 1 calc R U . . .
C18 C 0.0908(2) 0.3684(6) 0.7799(3) 0.0300(10) Uani 1 1 d . . . . .
H18 H 0.045758 0.351563 0.781002 0.036 Uiso 1 1 calc R U . . .
C26 C 0.0496(2) 0.7586(6) 0.5507(4) 0.0400(12) Uani 1 1 d . . . . .
H26 H 0.007371 0.803002 0.553449 0.048 Uiso 1 1 calc R U . . .
C25 C 0.0549(2) 0.6437(6) 0.4716(3) 0.0361(11) Uani 1 1 d . . . . .
H25 H 0.015947 0.609412 0.420221 0.043 Uiso 1 1 calc R U . . .

loop_
_atom_site_aniso_label
_atom_site_aniso_U_11
_atom_site_aniso_U_22
_atom_site_aniso_U_33
_atom_site_aniso_U_23
_atom_site_aniso_U_13
_atom_site_aniso_U_12
S1 0.0321(6) 0.0222(5) 0.0210(6) -0.0015(4) 0.0090(4) -0.0015(4)
O1 0.0369(17) 0.0377(17) 0.0174(16) 0.0016(12) 0.0101(12) -0.0049(12)
N1 0.0327(19) 0.0259(17) 0.0201(19) 0.0005(13) 0.0081(14) -0.0005(14)
C4 0.029(2) 0.0209(18) 0.023(2) 0.0015(15) 0.0071(16) -0.0049(15)
C3 0.032(2) 0.0205(19) 0.019(2) -0.0002(15) 0.0098(16) 0.0016(15)
C20 0.037(2) 0.026(2) 0.014(2) 0.0011(15) 0.0082(15) 0.0032(16)
C9 0.034(2) 0.0191(18) 0.030(2) -0.0026(16) 0.0047(17) 0.0001(15)
C14 0.037(2) 0.0186(18) 0.017(2) -0.0028(15) 0.0083(16) -0.0020(15)
C22 0.033(2) 0.0229(19) 0.018(2) 0.0018(15) 0.0071(16) 0.0000(15)
C15 0.029(2) 0.027(2) 0.019(2) 0.0039(15) 0.0085(15) 0.0015(15)
C5 0.031(2) 0.0201(18) 0.020(2) -0.0015(15) 0.0051(15) 0.0020(15)
C12 0.030(2) 0.0175(18) 0.025(2) -0.0011(15) 0.0047(16) 0.0015(15)
C16 0.038(2) 0.027(2) 0.017(2) 0.0012(16) 0.0067(16) 0.0028(17)
C19 0.035(2) 0.023(2) 0.026(2) 0.0039(16) 0.0060(17) -0.0029(16)
C23 0.035(2) 0.021(2) 0.028(2) 0.0027(16) 0.0111(17) 0.0008(16)
C1 0.033(2) 0.0201(18) 0.019(2) -0.0052(15) 0.0094(16) 0.0029(15)
C13 0.033(2) 0.025(2) 0.022(2) -0.0029(15) 0.0110(16) -0.0010(15)
C2 0.033(2) 0.0231(19) 0.021(2) -0.0040(15) 0.0073(16) -0.0012(16)
C21 0.037(2) 0.034(2) 0.016(2) 0.0012(17) 0.0076(16) -0.0001(18)
C10 0.030(2) 0.0216(19) 0.031(2) -0.0042(16) 0.0105(17) 0.0002(15)
C7 0.036(2) 0.0189(18) 0.020(2) 0.0017(15) 0.0081(16) 0.0035(15)
C11 0.033(2) 0.025(2) 0.027(2) -0.0011(16) 0.0131(17) 0.0018(16)
C28 0.042(2) 0.026(2) 0.024(2) 0.0050(16) 0.0124(18) -0.0017(16)
C8 0.037(2) 0.024(2) 0.021(2) 0.0003(16) 0.0094(16) -0.0007(16)
C17 0.038(2) 0.035(2) 0.016(2) 0.0018(17) 0.0116(16) 0.0062(18)
C6 0.033(2) 0.025(2) 0.019(2) -0.0039(16) 0.0078(16) 0.0002(16)
C24 0.038(2) 0.031(2) 0.020(2) 0.0061(17) 0.0100(17) -0.0024(17)
C27 0.051(3) 0.025(2) 0.036(3) 0.0030(18) 0.021(2) 0.0057(19)
C18 0.026(2) 0.037(2) 0.028(2) 0.0045(18) 0.0086(17) 0.0012(17)
C26 0.043(3) 0.034(2) 0.048(3) 0.012(2) 0.020(2) 0.013(2)
C25 0.032(2) 0.041(3) 0.035(3) 0.007(2) 0.0075(18) 0.0018(19)

loop_
_atom_type_symbol
_atom_type_description
_atom_type_scat_dispersion_real
_atom_type_scat_dispersion_imag
_atom_type_scat_source
C C 0.0033 0.0016 'International Tables Vol C Tables 4.2.6.8 and 6.1.1.4'
H H 0.0000 0.0000 'International Tables Vol C Tables 4.2.6.8 and 6.1.1.4'
N N 0.0061 0.0033 'International Tables Vol C Tables 4.2.6.8 and 6.1.1.4'
O O 0.0106 0.0060 'International Tables Vol C Tables 4.2.6.8 and 6.1.1.4'
S S 0.1246 0.1234 'International Tables Vol C Tables 4.2.6.8 and 6.1.1.4'

loop_
_geom_angle_atom_site_label_1
_geom_angle_atom_site_label_2
_geom_angle_atom_site_label_3
_geom_angle
_geom_angle_site_symmetry_1
_geom_angle_site_symmetry_3
_geom_angle_publ_flag
C20 S1 C3 97.07(19) . . ?
C4 N1 C15 119.5(3) . . ?
N1 C4 C3 123.8(4) . . ?
N1 C4 C5 117.7(3) . . ?
C5 C4 C3 118.4(3) . . ?
C4 C3 S1 107.4(3) . . ?
C4 C3 C22 118.5(3) . . ?
C4 C3 C2 119.2(3) . . ?
C22 C3 S1 113.6(3) . . ?
C2 C3 S1 110.2(3) . . ?
C2 C3 C22 86.9(3) . . ?
C15 C20 S1 119.3(3) . . ?
C19 C20 S1 120.2(3) . . ?
C19 C20 C15 120.5(4) . . ?
C10 C9 H9 120.2 . . ?
C8 C9 H9 120.2 . . ?
C8 C9 C10 119.7(4) . . ?
C5 C14 C1 120.9(4) . . ?
C13 C14 C5 120.0(3) . . ?
C13 C14 C1 119.2(3) . . ?
C3 C22 H22 107.8 . . ?
C23 C22 C3 121.5(3) . . ?
C23 C22 H22 107.8 . . ?
C23 C22 C21 121.7(3) . . ?
C21 C22 C3 88.5(3) . . ?
C21 C22 H22 107.8 . . ?
C20 C15 N1 123.8(4) . . ?
C16 C15 N1 117.7(3) . . ?
C16 C15 C20 118.3(4) . . ?
C14 C5 C4 120.8(3) . . ?
C6 C5 C4 121.0(4) . . ?
C6 C5 C14 118.1(4) . . ?
C13 C12 C7 118.9(4) . . ?
C13 C12 C11 121.6(4) . . ?
C7 C12 C11 119.5(4) . . ?
C15 C16 H16 119.3 . . ?
C17 C16 C15 121.3(4) . . ?
C17 C16 H16 119.3 . . ?
C20 C19 H19 120.2 . . ?
C18 C19 C20 119.7(4) . . ?
C18 C19 H19 120.2 . . ?
C28 C23 C22 119.2(4) . . ?
C28 C23 C24 119.6(4) . . ?
C24 C23 C22 121.2(4) . . ?
O1 C1 C14 121.8(4) . . ?
O1 C1 C2 119.7(3) . . ?
C14 C1 C2 118.5(3) . . ?
C14 C13 C12 121.6(4) . . ?
C14 C13 H13 119.2 . . ?
C12 C13 H13 119.2 . . ?
C3 C2 H2 112.8 . . ?
C3 C2 C21 89.7(3) . . ?
C1 C2 C3 114.3(3) . . ?
C1 C2 H2 112.8 . . ?
C1 C2 C21 112.4(3) . . ?
C21 C2 H2 112.8 . . ?
C22 C21 C2 88.3(3) . . ?
C22 C21 H21A 113.9 . . ?
C22 C21 H21B 113.9 . . ?
C2 C21 H21A 113.9 . . ?
C2 C21 H21B 113.9 . . ?
H21A C21 H21B 111.1 . . ?
C9 C10 H10 119.5 . . ?
C11 C10 C9 121.0(4) . . ?
C11 C10 H10 119.5 . . ?
C8 C7 C12 118.4(4) . . ?
C6 C7 C12 118.8(3) . . ?
C6 C7 C8 122.8(4) . . ?
C12 C11 H11 120.0 . . ?
C10 C11 C12 119.9(4) . . ?
C10 C11 H11 120.0 . . ?
C23 C28 H28 120.1 . . ?
C23 C28 C27 119.8(4) . . ?
C27 C28 H28 120.1 . . ?
C9 C8 C7 121.4(4) . . ?
C9 C8 H8 119.3 . . ?
C7 C8 H8 119.3 . . ?
C16 C17 H17 120.4 . . ?
C16 C17 C18 119.3(4) . . ?
C18 C17 H17 120.4 . . ?
C5 C6 C7 122.5(4) . . ?
C5 C6 H6 118.8 . . ?
C7 C6 H6 118.8 . . ?
C23 C24 H24 119.9 . . ?
C25 C24 C23 120.2(4) . . ?
C25 C24 H24 119.9 . . ?
C28 C27 H27 119.7 . . ?
C26 C27 C28 120.6(4) . . ?
C26 C27 H27 119.7 . . ?
C19 C18 C17 120.8(4) . . ?
C19 C18 H18 119.6 . . ?
C17 C18 H18 119.6 . . ?
C27 C26 H26 120.4 . . ?
C27 C26 C25 119.2(4) . . ?
C25 C26 H26 120.4 . . ?
C24 C25 C26 120.5(4) . . ?
C24 C25 H25 119.7 . . ?
C26 C25 H25 119.7 . . ?

loop_
_geom_bond_atom_site_label_1
_geom_bond_atom_site_label_2
_geom_bond_distance
_geom_bond_site_symmetry_2
_geom_bond_publ_flag
S1 C3 1.806(4) . ?
S1 C20 1.762(4) . ?
O1 C1 1.230(5) . ?
N1 C4 1.300(5) . ?
N1 C15 1.406(5) . ?
C4 C3 1.501(5) . ?
C4 C5 1.481(5) . ?
C3 C22 1.586(5) . ?
C3 C2 1.545(5) . ?
C20 C15 1.405(5) . ?
C20 C19 1.390(6) . ?
C9 H9 0.9500 . ?
C9 C10 1.418(6) . ?
C9 C8 1.367(6) . ?
C14 C5 1.436(6) . ?
C14 C1 1.480(5) . ?
C14 C13 1.376(6) . ?
C22 H22 1.0000 . ?
C22 C23 1.507(6) . ?
C22 C21 1.543(5) . ?
C15 C16 1.398(6) . ?
C5 C6 1.377(5) . ?
C12 C13 1.397(5) . ?
C12 C7 1.424(6) . ?
C12 C11 1.424(5) . ?
C16 H16 0.9500 . ?
C16 C17 1.381(6) . ?
C19 H19 0.9500 . ?
C19 C18 1.383(6) . ?
C23 C28 1.391(6) . ?
C23 C24 1.395(6) . ?
C1 C2 1.509(5) . ?
C13 H13 0.9500 . ?
C2 H2 1.0000 . ?
C2 C21 1.551(5) . ?
C21 H21A 0.9900 . ?
C21 H21B 0.9900 . ?
C10 H10 0.9500 . ?
C10 C11 1.370(6) . ?
C7 C8 1.421(5) . ?
C7 C6 1.400(6) . ?
C11 H11 0.9500 . ?
C28 H28 0.9500 . ?
C28 C27 1.395(6) . ?
C8 H8 0.9500 . ?
C17 H17 0.9500 . ?
C17 C18 1.391(6) . ?
C6 H6 0.9500 . ?
C24 H24 0.9500 . ?
C24 C25 1.387(6) . ?
C27 H27 0.9500 . ?
C27 C26 1.388(7) . ?
C18 H18 0.9500 . ?
C26 H26 0.9500 . ?
C26 C25 1.392(7) . ?
C25 H25 0.9500 . ?

loop_
_geom_torsion_atom_site_label_1
_geom_torsion_atom_site_label_2
_geom_torsion_atom_site_label_3
_geom_torsion_atom_site_label_4
_geom_torsion
_geom_torsion_site_symmetry_1
_geom_torsion_site_symmetry_2
_geom_torsion_site_symmetry_3
_geom_torsion_site_symmetry_4
_geom_torsion_publ_flag
S1 C3 C22 C23 35.4(5) . . . . ?
S1 C3 C22 C21 -91.5(3) . . . . ?
S1 C3 C2 C1 -150.5(3) . . . . ?
S1 C3 C2 C21 94.9(3) . . . . ?
S1 C20 C15 N1 -7.5(5) . . . . ?
S1 C20 C15 C16 177.1(3) . . . . ?
S1 C20 C19 C18 -177.9(3) . . . . ?
O1 C1 C2 C3 -151.1(3) . . . . ?
O1 C1 C2 C21 -50.8(5) . . . . ?
N1 C4 C3 S1 -51.7(4) . . . . ?
N1 C4 C3 C22 78.7(5) . . . . ?
N1 C4 C3 C2 -177.8(4) . . . . ?
N1 C4 C5 C14 -164.9(4) . . . . ?
N1 C4 C5 C6 13.2(5) . . . . ?
N1 C15 C16 C17 -174.2(4) . . . . ?
C4 N1 C15 C20 24.3(6) . . . . ?
C4 N1 C15 C16 -160.3(4) . . . . ?
C4 C3 C22 C23 -92.1(4) . . . . ?
C4 C3 C22 C21 141.0(4) . . . . ?
C4 C3 C2 C1 -25.7(5) . . . . ?
C4 C3 C2 C21 -140.3(3) . . . . ?
C4 C5 C6 C7 -175.7(3) . . . . ?
C3 S1 C20 C15 -29.7(4) . . . . ?
C3 S1 C20 C19 149.7(3) . . . . ?
C3 C4 C5 C14 13.7(5) . . . . ?
C3 C4 C5 C6 -168.3(3) . . . . ?
C3 C22 C23 C28 87.7(5) . . . . ?
C3 C22 C23 C24 -91.0(5) . . . . ?
C3 C22 C21 C2 -19.1(3) . . . . ?
C3 C2 C21 C22 19.7(3) . . . . ?
C20 S1 C3 C4 53.4(3) . . . . ?
C20 S1 C3 C22 -79.7(3) . . . . ?
C20 S1 C3 C2 -175.3(3) . . . . ?
C20 C15 C16 C17 1.5(6) . . . . ?
C20 C19 C18 C17 0.1(6) . . . . ?
C9 C10 C11 C12 2.1(6) . . . . ?
C14 C5 C6 C7 2.4(6) . . . . ?
C14 C1 C2 C3 31.8(5) . . . . ?
C14 C1 C2 C21 132.1(3) . . . . ?
C22 C3 C2 C1 95.5(3) . . . . ?
C22 C3 C2 C21 -19.1(3) . . . . ?
C22 C23 C28 C27 -177.1(4) . . . . ?
C22 C23 C24 C25 179.0(4) . . . . ?
C15 N1 C4 C3 9.9(5) . . . . ?
C15 N1 C4 C5 -171.7(3) . . . . ?
C15 C20 C19 C18 1.5(6) . . . . ?
C15 C16 C17 C18 0.1(6) . . . . ?
C5 C4 C3 S1 129.9(3) . . . . ?
C5 C4 C3 C22 -99.7(4) . . . . ?
C5 C4 C3 C2 3.8(5) . . . . ?
C5 C14 C1 O1 166.9(4) . . . . ?
C5 C14 C1 C2 -16.1(5) . . . . ?
C5 C14 C13 C12 2.7(6) . . . . ?
C12 C7 C8 C9 3.5(6) . . . . ?
C12 C7 C6 C5 1.8(6) . . . . ?
C16 C17 C18 C19 -0.9(6) . . . . ?
C19 C20 C15 N1 173.1(4) . . . . ?
C19 C20 C15 C16 -2.3(6) . . . . ?
C23 C22 C21 C2 -145.9(4) . . . . ?
C23 C28 C27 C26 -2.8(6) . . . . ?
C23 C24 C25 C26 -1.0(7) . . . . ?
C1 C14 C5 C4 -7.7(5) . . . . ?
C1 C14 C5 C6 174.2(3) . . . . ?
C1 C14 C13 C12 -176.1(3) . . . . ?
C1 C2 C21 C22 -96.6(3) . . . . ?
C13 C14 C5 C4 173.5(4) . . . . ?
C13 C14 C5 C6 -4.6(5) . . . . ?
C13 C14 C1 O1 -14.3(6) . . . . ?
C13 C14 C1 C2 162.7(4) . . . . ?
C13 C12 C7 C8 177.7(4) . . . . ?
C13 C12 C7 C6 -3.8(5) . . . . ?
C13 C12 C11 C10 179.5(4) . . . . ?
C2 C3 C22 C23 146.1(4) . . . . ?
C2 C3 C22 C21 19.2(3) . . . . ?
C21 C22 C23 C28 -162.3(4) . . . . ?
C21 C22 C23 C24 19.0(6) . . . . ?
C10 C9 C8 C7 -0.9(6) . . . . ?
C7 C12 C13 C14 1.6(6) . . . . ?
C7 C12 C11 C10 0.6(6) . . . . ?
C11 C12 C13 C14 -177.4(4) . . . . ?
C11 C12 C7 C8 -3.3(5) . . . . ?
C11 C12 C7 C6 175.2(3) . . . . ?
C28 C23 C24 C25 0.4(6) . . . . ?
C28 C27 C26 C25 2.1(7) . . . . ?
C8 C9 C10 C11 -1.9(6) . . . . ?
C8 C7 C6 C5 -179.8(4) . . . . ?
C6 C7 C8 C9 -174.9(4) . . . . ?
C24 C23 C28 C27 1.6(6) . . . . ?
C27 C26 C25 C24 -0.2(7) . . . . ?
